data_7016026
loop_
_publ_author_name
'Voss, Tanja'
'Kehr, Gerald'
'Fr\"ohlich, Roland'
'Erker, Gerhard'

_publ_section_title
;
 Unusual carbamate-directed CH-activation at an annulated
 ferrocenophane framework.
;
_journal_issue 26
_journal_name_full 'Dalton transactions (Cambridge, England : 2003)'
_journal_page_first 6984
_journal_page_last 6991
_journal_paper_doi 10.1039/c0dt01839b
_journal_volume 40
_journal_year 2011
_chemical_formula_sum 'C22 H29 Fe N O2'
_chemical_formula_weight 395.31
_chemical_name_systematic
;
?
;
_space_group_IT_number 2
_symmetry_cell_setting triclinic
_symmetry_space_group_name_Hall '-P 1'
_symmetry_space_group_name_H-M 'P -1'
_atom_sites_solution_hydrogens geom
_atom_sites_solution_primary direct
_atom_sites_solution_secondary difmap
_audit_creation_method SHELXL-97
_cell_angle_alpha 111.070(1)
_cell_angle_beta 99.023(1)
_cell_angle_gamma 94.053(1)
_cell_formula_units_Z 2
_cell_length_a 9.7521(2)
_cell_length_b 9.9436(2)
_cell_length_c 10.8684(3)
_cell_measurement_reflns_used 2184
_cell_measurement_temperature 223(2)
_cell_measurement_theta_max 27.88
_cell_measurement_theta_min 4.08
_cell_volume 962.01(4)
_computing_cell_refinement 'Collect (Nonius B.V., 1998)'
_computing_data_collection 'Collect (Nonius B.V., 1998)'
_computing_data_reduction 'Denzo-SMN (Otwinowski & Minor, 1997)'
_computing_molecular_graphics 'XP (BrukerAXS, 2000)'
_computing_publication_material 'SHELXL-97 (Sheldrick, 1997)'
_computing_structure_refinement 'SHELXL-97 (Sheldrick, 1997)'
_computing_structure_solution 'SHELXS-97 (Sheldrick, 1990)'
_diffrn_ambient_temperature 223(2)
_diffrn_measured_fraction_theta_full 0.969
_diffrn_measured_fraction_theta_max 0.969
_diffrn_measurement_device_type 'Nonius KappaCCD APEXII'
_diffrn_measurement_method '\w and \f scans'
_diffrn_radiation_monochromator 'Montel mirror'
_diffrn_radiation_source 'rotating anode Nonius FR591'
_diffrn_radiation_type MoK\a
_diffrn_radiation_wavelength 0.71073
_diffrn_reflns_av_R_equivalents 0.041
_diffrn_reflns_av_sigmaI/netI 0.0296
_diffrn_reflns_limit_h_max 12
_diffrn_reflns_limit_h_min -10
_diffrn_reflns_limit_k_max 12
_diffrn_reflns_limit_k_min -13
_diffrn_reflns_limit_l_max 13
_diffrn_reflns_limit_l_min -14
_diffrn_reflns_number 8318
_diffrn_reflns_theta_full 27.95
_diffrn_reflns_theta_max 27.95
_diffrn_reflns_theta_min 4.10
_exptl_absorpt_coefficient_mu 0.800
_exptl_absorpt_correction_T_max 0.9611
_exptl_absorpt_correction_T_min 0.8375
_exptl_absorpt_correction_type multi-scan
_exptl_absorpt_process_details 'Denzo (Otwinowski, Borek, Majewski & Minor, 2003)'
_exptl_crystal_colour yellow
_exptl_crystal_density_diffrn 1.365
_exptl_crystal_density_method 'not measured'
_exptl_crystal_description block
_exptl_crystal_F_000 420
_exptl_crystal_size_max 0.23
_exptl_crystal_size_mid 0.09
_exptl_crystal_size_min 0.05
_refine_diff_density_max 0.668
_refine_diff_density_min -0.350
_refine_diff_density_rms 0.064
_refine_ls_extinction_method none
_refine_ls_goodness_of_fit_ref 1.066
_refine_ls_hydrogen_treatment constr
_refine_ls_matrix_type full
_refine_ls_number_parameters 239
_refine_ls_number_reflns 4473
_refine_ls_number_restraints 0
_refine_ls_restrained_S_all 1.066
_refine_ls_R_factor_all 0.0565
_refine_ls_R_factor_gt 0.0491
_refine_ls_shift/su_max 0.001
_refine_ls_shift/su_mean 0.000
_refine_ls_structure_factor_coef Fsqd
_refine_ls_weighting_details 'calc w=1/[\s^2^(Fo^2^)+(0.0305P)^2^+1.3559P] where P=(Fo^2^+2Fc^2^)/3'
_refine_ls_weighting_scheme calc
_refine_ls_wR_factor_gt 0.1082
_refine_ls_wR_factor_ref 0.1158
_reflns_number_gt 4042
_reflns_number_total 4473
_reflns_threshold_expression >2sigma(I)
_cod_data_source_file c0dt01839b.txt
_cod_data_source_block erk5487
_cod_original_sg_symbol_H-M P-1
_cod_database_code 7016026

loop_
_symmetry_equiv_pos_as_xyz
'x, y, z'
'-x, -y, -z'

loop_
_atom_site_label
_atom_site_type_symbol
_atom_site_fract_x
_atom_site_fract_y
_atom_site_fract_z
_atom_site_U_iso_or_equiv
_atom_site_adp_type
_atom_site_occupancy
_atom_site_symmetry_multiplicity
_atom_site_calc_flag
_atom_site_refinement_flags
_atom_site_disorder_assembly
_atom_site_disorder_group
Fe Fe 0.67065(4) 0.58902(4) 0.85827(4) 0.03470(12) Uani 1 1 d . . .
C1 C 0.8700(3) 0.5464(3) 0.8897(3) 0.0358(5) Uani 1 1 d . . .
C2 C 0.7744(3) 0.4139(3) 0.8366(3) 0.0432(6) Uani 1 1 d . . .
H2 H 0.7745 0.3353 0.7562 0.052 Uiso 1 1 calc R . .
C3 C 0.6794(3) 0.4198(3) 0.9244(3) 0.0468(7) Uani 1 1 d . . .
H3 H 0.6051 0.3477 0.9120 0.056 Uiso 1 1 calc R . .
C4 C 0.7178(3) 0.5555(3) 1.0345(3) 0.0437(6) Uani 1 1 d . . .
H4 H 0.6734 0.5889 1.1086 0.052 Uiso 1 1 calc R . .
C5 C 0.8344(3) 0.6317(3) 1.0135(3) 0.0384(6) Uani 1 1 d . . .
H5 H 0.8809 0.7240 1.0721 0.046 Uiso 1 1 calc R . .
C6 C 0.9822(3) 0.5933(3) 0.8269(3) 0.0406(6) Uani 1 1 d . . .
H6 H 1.0717 0.6108 0.8912 0.049 Uiso 1 1 calc R . .
C7 C 0.9997(4) 0.4763(4) 0.6961(3) 0.0598(9) Uani 1 1 d . . .
H7A H 1.0219 0.3898 0.7124 0.090 Uiso 1 1 calc R . .
H7B H 1.0752 0.5118 0.6624 0.090 Uiso 1 1 calc R . .
H7C H 0.9133 0.4527 0.6302 0.090 Uiso 1 1 calc R . .
C8 C 0.9636(3) 0.7399(3) 0.8105(3) 0.0371(5) Uani 1 1 d . . .
H8A H 0.9565 0.8123 0.8978 0.045 Uiso 1 1 calc R . .
H8B H 1.0476 0.7730 0.7847 0.045 Uiso 1 1 calc R . .
C9 C 0.8338(3) 0.7336(3) 0.7055(2) 0.0332(5) Uani 1 1 d . . .
H9 H 0.8402 0.6555 0.6197 0.040 Uiso 1 1 calc R . .
C10 C 0.6952(3) 0.6984(3) 0.7386(2) 0.0338(5) Uani 1 1 d . . .
C11 C 0.5961(3) 0.5695(3) 0.6663(3) 0.0443(6) Uani 1 1 d . . .
H11 H 0.6045 0.4934 0.5870 0.053 Uiso 1 1 calc R . .
C12 C 0.4832(3) 0.5768(4) 0.7352(3) 0.0531(8) Uani 1 1 d . . .
H12 H 0.4045 0.5058 0.7106 0.064 Uiso 1 1 calc R . .
C13 C 0.5102(3) 0.7105(3) 0.8481(3) 0.0481(7) Uani 1 1 d . . .
H13 H 0.4517 0.7431 0.9108 0.058 Uiso 1 1 calc R . .
C14 C 0.6407(3) 0.7872(3) 0.8505(3) 0.0358(5) Uani 1 1 d . . .
C15 C 0.7054(3) 0.9381(3) 0.9463(3) 0.0389(6) Uani 1 1 d . . .
H15A H 0.7934 0.9322 1.0006 0.047 Uiso 1 1 calc R . .
H15B H 0.6420 0.9792 1.0074 0.047 Uiso 1 1 calc R . .
C16 C 0.7352(3) 1.0400(3) 0.8728(3) 0.0377(5) Uani 1 1 d . . .
H16A H 0.6495 1.0343 0.8094 0.045 Uiso 1 1 calc R . .
H16B H 0.7563 1.1401 0.9391 0.045 Uiso 1 1 calc R . .
C17 C 0.8542(3) 1.0097(3) 0.7960(2) 0.0341(5) Uani 1 1 d . . .
H17A H 0.8707 1.0886 0.7638 0.041 Uiso 1 1 calc R . .
H17B H 0.9393 1.0132 0.8591 0.041 Uiso 1 1 calc R . .
N18 N 0.8342(2) 0.8713(2) 0.68112(19) 0.0329(4) Uani 1 1 d . . .
C19 C 0.7810(3) 0.8562(3) 0.5523(2) 0.0341(5) Uani 1 1 d . . .
O19 O 0.7602(2) 0.7410(2) 0.45726(19) 0.0501(5) Uani 1 1 d . . .
O20 O 0.7572(2) 0.98536(19) 0.54350(17) 0.0368(4) Uani 1 1 d . . .
C21 C 0.7239(3) 0.9936(3) 0.4094(3) 0.0407(6) Uani 1 1 d . . .
C22 C 0.8439(3) 0.9520(5) 0.3368(3) 0.0613(9) Uani 1 1 d . . .
H22A H 0.9302 1.0123 0.3923 0.092 Uiso 1 1 calc R . .
H22B H 0.8256 0.9664 0.2524 0.092 Uiso 1 1 calc R . .
H22C H 0.8528 0.8505 0.3191 0.092 Uiso 1 1 calc R . .
C23 C 0.5890(3) 0.8971(4) 0.3274(3) 0.0587(8) Uani 1 1 d . . .
H23A H 0.5988 0.7967 0.3141 0.088 Uiso 1 1 calc R . .
H23B H 0.5687 0.9063 0.2407 0.088 Uiso 1 1 calc R . .
H23C H 0.5129 0.9262 0.3746 0.088 Uiso 1 1 calc R . .
C24 C 0.7062(6) 1.1510(4) 0.4419(4) 0.0862(15) Uani 1 1 d . . .
H24A H 0.6408 1.1781 0.5024 0.129 Uiso 1 1 calc R . .
H24B H 0.6704 1.1653 0.3597 0.129 Uiso 1 1 calc R . .
H24C H 0.7962 1.2112 0.4846 0.129 Uiso 1 1 calc R . .

loop_
_atom_site_aniso_label
_atom_site_aniso_U_11
_atom_site_aniso_U_22
_atom_site_aniso_U_33
_atom_site_aniso_U_23
_atom_site_aniso_U_13
_atom_site_aniso_U_12
Fe 0.0356(2) 0.0337(2) 0.0387(2) 0.02108(15) 0.00099(15) 0.00314(14)
C1 0.0409(14) 0.0333(12) 0.0374(12) 0.0182(10) 0.0042(10) 0.0127(10)
C2 0.0593(17) 0.0294(12) 0.0417(14) 0.0164(11) 0.0031(12) 0.0097(12)
C3 0.0527(17) 0.0404(14) 0.0548(17) 0.0319(13) 0.0008(13) 0.0016(12)
C4 0.0514(16) 0.0496(15) 0.0413(14) 0.0286(13) 0.0101(12) 0.0143(13)
C5 0.0439(14) 0.0352(13) 0.0363(13) 0.0164(10) -0.0002(11) 0.0083(11)
C6 0.0394(14) 0.0419(14) 0.0452(14) 0.0201(12) 0.0081(11) 0.0154(11)
C7 0.077(2) 0.0511(18) 0.065(2) 0.0253(16) 0.0324(18) 0.0340(17)
C8 0.0326(12) 0.0390(13) 0.0419(13) 0.0176(11) 0.0070(10) 0.0074(10)
C9 0.0414(13) 0.0282(11) 0.0315(11) 0.0129(9) 0.0067(10) 0.0061(10)
C10 0.0377(13) 0.0313(12) 0.0345(12) 0.0184(10) -0.0004(10) 0.0024(10)
C11 0.0475(16) 0.0403(14) 0.0408(14) 0.0213(12) -0.0127(12) -0.0068(12)
C12 0.0347(14) 0.0585(18) 0.074(2) 0.0451(17) -0.0097(14) -0.0081(13)
C13 0.0352(14) 0.0599(18) 0.0685(19) 0.0441(16) 0.0126(13) 0.0157(13)
C14 0.0329(12) 0.0394(13) 0.0432(13) 0.0245(11) 0.0064(10) 0.0100(10)
C15 0.0454(15) 0.0388(13) 0.0394(13) 0.0180(11) 0.0146(11) 0.0165(11)
C16 0.0451(14) 0.0307(12) 0.0370(13) 0.0131(10) 0.0042(11) 0.0103(11)
C17 0.0396(13) 0.0275(11) 0.0323(12) 0.0119(9) -0.0001(10) -0.0013(10)
N18 0.0413(11) 0.0290(10) 0.0275(9) 0.0116(8) 0.0031(8) 0.0011(8)
C19 0.0361(13) 0.0352(12) 0.0336(12) 0.0153(10) 0.0088(10) 0.0042(10)
O19 0.0746(15) 0.0389(10) 0.0336(10) 0.0114(8) 0.0050(9) 0.0117(10)
O20 0.0471(10) 0.0359(9) 0.0293(8) 0.0157(7) 0.0050(7) 0.0058(8)
C21 0.0486(15) 0.0466(15) 0.0292(12) 0.0186(11) 0.0029(11) 0.0075(12)
C22 0.0493(18) 0.101(3) 0.0460(17) 0.0406(18) 0.0155(14) 0.0081(18)
C23 0.0455(17) 0.080(2) 0.0495(17) 0.0272(17) -0.0026(14) 0.0104(16)
C24 0.165(5) 0.0491(19) 0.0486(19) 0.0282(16) 0.005(2) 0.022(2)

loop_
_atom_type_symbol
_atom_type_description
_atom_type_scat_dispersion_real
_atom_type_scat_dispersion_imag
_atom_type_scat_source
C C 0.0033 0.0016 'International Tables Vol C Tables 4.2.6.8 and 6.1.1.4'
H H 0.0000 0.0000 'International Tables Vol C Tables 4.2.6.8 and 6.1.1.4'
N N 0.0061 0.0033 'International Tables Vol C Tables 4.2.6.8 and 6.1.1.4'
O O 0.0106 0.0060 'International Tables Vol C Tables 4.2.6.8 and 6.1.1.4'
Fe Fe 0.3463 0.8444 'International Tables Vol C Tables 4.2.6.8 and 6.1.1.4'

loop_
_geom_angle_atom_site_label_1
_geom_angle_atom_site_label_2
_geom_angle_atom_site_label_3
_geom_angle
_geom_angle_site_symmetry_1
_geom_angle_site_symmetry_3
_geom_angle_publ_flag
C10 Fe C1 97.53(10) . . ?
C10 Fe C5 114.39(11) . . ?
C1 Fe C5 41.05(10) . . ?
C10 Fe C11 41.64(10) . . ?
C1 Fe C11 113.78(12) . . ?
C5 Fe C11 149.86(12) . . ?
C10 Fe C2 117.82(11) . . ?
C1 Fe C2 41.31(11) . . ?
C5 Fe C2 68.27(11) . . ?
C11 Fe C2 104.00(12) . . ?
C10 Fe C14 41.33(10) . . ?
C1 Fe C14 117.81(10) . . ?
C5 Fe C14 104.96(11) . . ?
C11 Fe C14 69.26(11) . . ?
C2 Fe C14 155.07(11) . . ?
C10 Fe C4 153.03(12) . . ?
C1 Fe C4 69.16(11) . . ?
C5 Fe C4 40.61(11) . . ?
C11 Fe C4 165.12(12) . . ?
C2 Fe C4 68.04(11) . . ?
C14 Fe C4 123.30(11) . . ?
C10 Fe C3 157.41(12) . . ?
C1 Fe C3 69.57(11) . . ?
C5 Fe C3 68.49(11) . . ?
C11 Fe C3 125.43(12) . . ?
C2 Fe C3 40.64(12) . . ?
C14 Fe C3 161.22(12) . . ?
C4 Fe C3 40.53(12) . . ?
C10 Fe C12 69.30(11) . . ?
C1 Fe C12 152.26(13) . . ?
C5 Fe C12 166.64(13) . . ?
C11 Fe C12 40.56(13) . . ?
C2 Fe C12 122.41(13) . . ?
C14 Fe C12 68.79(11) . . ?
C4 Fe C12 132.24(12) . . ?
C3 Fe C12 113.46(12) . . ?
C10 Fe C13 68.98(11) . . ?
C1 Fe C13 157.91(12) . . ?
C5 Fe C13 127.42(12) . . ?
C11 Fe C13 68.25(13) . . ?
C2 Fe C13 160.60(13) . . ?
C14 Fe C13 40.78(11) . . ?
C4 Fe C13 114.96(12) . . ?
C3 Fe C13 128.64(12) . . ?
C12 Fe C13 40.39(13) . . ?
C5 C1 C2 106.2(2) . . ?
C5 C1 C6 125.4(2) . . ?
C2 C1 C6 128.3(2) . . ?
C5 C1 Fe 69.79(15) . . ?
C2 C1 Fe 69.82(15) . . ?
C6 C1 Fe 122.83(16) . . ?
C3 C2 C1 109.4(2) . . ?
C3 C2 Fe 70.47(16) . . ?
C1 C2 Fe 68.87(14) . . ?
C3 C2 H2 125.3 . . ?
C1 C2 H2 125.3 . . ?
Fe C2 H2 126.9 . . ?
C2 C3 C4 107.0(3) . . ?
C2 C3 Fe 68.89(14) . . ?
C4 C3 Fe 69.46(15) . . ?
C2 C3 H3 126.5 . . ?
C4 C3 H3 126.5 . . ?
Fe C3 H3 126.7 . . ?
C5 C4 C3 108.3(2) . . ?
C5 C4 Fe 69.01(14) . . ?
C3 C4 Fe 70.01(15) . . ?
C5 C4 H4 125.8 . . ?
C3 C4 H4 125.8 . . ?
Fe C4 H4 126.7 . . ?
C4 C5 C1 109.1(2) . . ?
C4 C5 Fe 70.38(15) . . ?
C1 C5 Fe 69.15(14) . . ?
C4 C5 H5 125.5 . . ?
C1 C5 H5 125.5 . . ?
Fe C5 H5 126.6 . . ?
C1 C6 C7 113.4(3) . . ?
C1 C6 C8 112.5(2) . . ?
C7 C6 C8 111.7(2) . . ?
C1 C6 H6 106.2 . . ?
C7 C6 H6 106.2 . . ?
C8 C6 H6 106.2 . . ?
C6 C7 H7A 109.5 . . ?
C6 C7 H7B 109.5 . . ?
H7A C7 H7B 109.5 . . ?
C6 C7 H7C 109.5 . . ?
H7A C7 H7C 109.5 . . ?
H7B C7 H7C 109.5 . . ?
C9 C8 C6 114.6(2) . . ?
C9 C8 H8A 108.6 . . ?
C6 C8 H8A 108.6 . . ?
C9 C8 H8B 108.6 . . ?
C6 C8 H8B 108.6 . . ?
H8A C8 H8B 107.6 . . ?
N18 C9 C10 108.69(19) . . ?
N18 C9 C8 111.4(2) . . ?
C10 C9 C8 114.9(2) . . ?
N18 C9 H9 107.2 . . ?
C10 C9 H9 107.2 . . ?
C8 C9 H9 107.2 . . ?
C14 C10 C11 108.0(2) . . ?
C14 C10 C9 125.5(2) . . ?
C11 C10 C9 126.4(2) . . ?
C14 C10 Fe 70.82(14) . . ?
C11 C10 Fe 70.31(14) . . ?
C9 C10 Fe 123.41(16) . . ?
C12 C11 C10 108.1(3) . . ?
C12 C11 Fe 70.62(16) . . ?
C10 C11 Fe 68.05(14) . . ?
C12 C11 H11 126.0 . . ?
C10 C11 H11 126.0 . . ?
Fe C11 H11 126.9 . . ?
C11 C12 C13 107.9(3) . . ?
C11 C12 Fe 68.83(15) . . ?
C13 C12 Fe 69.82(16) . . ?
C11 C12 H12 126.0 . . ?
C13 C12 H12 126.0 . . ?
Fe C12 H12 126.9 . . ?
C12 C13 C14 108.8(3) . . ?
C12 C13 Fe 69.79(16) . . ?
C14 C13 Fe 69.05(14) . . ?
C12 C13 H13 125.6 . . ?
C14 C13 H13 125.6 . . ?
Fe C13 H13 127.1 . . ?
C10 C14 C13 107.2(2) . . ?
C10 C14 C15 125.6(2) . . ?
C13 C14 C15 127.1(2) . . ?
C10 C14 Fe 67.85(13) . . ?
C13 C14 Fe 70.17(15) . . ?
C15 C14 Fe 130.34(17) . . ?
C14 C15 C16 112.3(2) . . ?
C14 C15 H15A 109.1 . . ?
C16 C15 H15A 109.1 . . ?
C14 C15 H15B 109.1 . . ?
C16 C15 H15B 109.1 . . ?
H15A C15 H15B 107.9 . . ?
C17 C16 C15 116.0(2) . . ?
C17 C16 H16A 108.3 . . ?
C15 C16 H16A 108.3 . . ?
C17 C16 H16B 108.3 . . ?
C15 C16 H16B 108.3 . . ?
H16A C16 H16B 107.4 . . ?
N18 C17 C16 116.5(2) . . ?
N18 C17 H17A 108.2 . . ?
C16 C17 H17A 108.2 . . ?
N18 C17 H17B 108.2 . . ?
C16 C17 H17B 108.2 . . ?
H17A C17 H17B 107.3 . . ?
C19 N18 C17 123.4(2) . . ?
C19 N18 C9 115.33(19) . . ?
C17 N18 C9 119.17(18) . . ?
O19 C19 O20 124.4(2) . . ?
O19 C19 N18 123.7(2) . . ?
O20 C19 N18 111.9(2) . . ?
C19 O20 C21 118.99(19) . . ?
O20 C21 C24 102.9(2) . . ?
O20 C21 C23 111.3(2) . . ?
C24 C21 C23 110.2(3) . . ?
O20 C21 C22 109.7(2) . . ?
C24 C21 C22 112.0(3) . . ?
C23 C21 C22 110.5(3) . . ?
C21 C22 H22A 109.5 . . ?
C21 C22 H22B 109.5 . . ?
H22A C22 H22B 109.5 . . ?
C21 C22 H22C 109.5 . . ?
H22A C22 H22C 109.5 . . ?
H22B C22 H22C 109.5 . . ?
C21 C23 H23A 109.5 . . ?
C21 C23 H23B 109.5 . . ?
H23A C23 H23B 109.5 . . ?
C21 C23 H23C 109.5 . . ?
H23A C23 H23C 109.5 . . ?
H23B C23 H23C 109.5 . . ?
C21 C24 H24A 109.5 . . ?
C21 C24 H24B 109.5 . . ?
H24A C24 H24B 109.5 . . ?
C21 C24 H24C 109.5 . . ?
H24A C24 H24C 109.5 . . ?
H24B C24 H24C 109.5 . . ?

loop_
_geom_bond_atom_site_label_1
_geom_bond_atom_site_label_2
_geom_bond_distance
_geom_bond_site_symmetry_2
_geom_bond_publ_flag
Fe C10 2.002(2) . ?
Fe C1 2.022(3) . ?
Fe C5 2.030(3) . ?
Fe C11 2.033(3) . ?
Fe C2 2.035(3) . ?
Fe C14 2.042(2) . ?
Fe C4 2.048(3) . ?
Fe C3 2.055(3) . ?
Fe C12 2.056(3) . ?
Fe C13 2.057(3) . ?
C1 C5 1.421(4) . ?
C1 C2 1.431(4) . ?
C1 C6 1.507(4) . ?
C2 C3 1.420(4) . ?
C2 H2 0.9400 . ?
C3 C4 1.421(4) . ?
C3 H3 0.9400 . ?
C4 C5 1.415(4) . ?
C4 H4 0.9400 . ?
C5 H5 0.9400 . ?
C6 C7 1.523(4) . ?
C6 C8 1.549(3) . ?
C6 H6 0.9900 . ?
C7 H7A 0.9700 . ?
C7 H7B 0.9700 . ?
C7 H7C 0.9700 . ?
C8 C9 1.547(3) . ?
C8 H8A 0.9800 . ?
C8 H8B 0.9800 . ?
C9 N18 1.485(3) . ?
C9 C10 1.502(4) . ?
C9 H9 0.9900 . ?
C10 C14 1.428(4) . ?
C10 C11 1.434(4) . ?
C11 C12 1.417(4) . ?
C11 H11 0.9400 . ?
C12 C13 1.420(5) . ?
C12 H12 0.9400 . ?
C13 C14 1.428(4) . ?
C13 H13 0.9400 . ?
C14 C15 1.507(4) . ?
C15 C16 1.537(3) . ?
C15 H15A 0.9800 . ?
C15 H15B 0.9800 . ?
C16 C17 1.519(4) . ?
C16 H16A 0.9800 . ?
C16 H16B 0.9800 . ?
C17 N18 1.463(3) . ?
C17 H17A 0.9800 . ?
C17 H17B 0.9800 . ?
N18 C19 1.364(3) . ?
C19 O19 1.213(3) . ?
C19 O20 1.355(3) . ?
O20 C21 1.476(3) . ?
C21 C24 1.505(4) . ?
C21 C23 1.512(4) . ?
C21 C22 1.512(4) . ?
C22 H22A 0.9700 . ?
C22 H22B 0.9700 . ?
C22 H22C 0.9700 . ?
C23 H23A 0.9700 . ?
C23 H23B 0.9700 . ?
C23 H23C 0.9700 . ?
C24 H24A 0.9700 . ?
C24 H24B 0.9700 . ?
C24 H24C 0.9700 . ?

loop_
_geom_torsion_atom_site_label_1
_geom_torsion_atom_site_label_2
_geom_torsion_atom_site_label_3
_geom_torsion_atom_site_label_4
_geom_torsion
_geom_torsion_site_symmetry_1
_geom_torsion_site_symmetry_2
_geom_torsion_site_symmetry_3
_geom_torsion_site_symmetry_4
_geom_torsion_publ_flag
C10 Fe C1 C5 118.85(16) . . . . ?
C11 Fe C1 C5 158.89(15) . . . . ?
C2 Fe C1 C5 -116.9(2) . . . . ?
C14 Fe C1 C5 80.73(17) . . . . ?
C4 Fe C1 C5 -36.88(16) . . . . ?
C3 Fe C1 C5 -80.32(17) . . . . ?
C12 Fe C1 C5 177.9(2) . . . . ?
C13 Fe C1 C5 68.4(3) . . . . ?
C10 Fe C1 C2 -124.24(16) . . . . ?
C5 Fe C1 C2 116.9(2) . . . . ?
C11 Fe C1 C2 -84.20(17) . . . . ?
C14 Fe C1 C2 -162.36(15) . . . . ?
C4 Fe C1 C2 80.03(17) . . . . ?
C3 Fe C1 C2 36.59(16) . . . . ?
C12 Fe C1 C2 -65.2(3) . . . . ?
C13 Fe C1 C2 -174.7(3) . . . . ?
C10 Fe C1 C6 -1.0(2) . . . . ?
C5 Fe C1 C6 -119.9(3) . . . . ?
C11 Fe C1 C6 39.0(2) . . . . ?
C2 Fe C1 C6 123.2(3) . . . . ?
C14 Fe C1 C6 -39.1(2) . . . . ?
C4 Fe C1 C6 -156.7(2) . . . . ?
C3 Fe C1 C6 159.8(2) . . . . ?
C12 Fe C1 C6 58.0(3) . . . . ?
C13 Fe C1 C6 -51.5(4) . . . . ?
C5 C1 C2 C3 1.7(3) . . . . ?
C6 C1 C2 C3 -175.4(2) . . . . ?
Fe C1 C2 C3 -58.96(19) . . . . ?
C5 C1 C2 Fe 60.64(16) . . . . ?
C6 C1 C2 Fe -116.5(2) . . . . ?
C10 Fe C2 C3 -171.15(16) . . . . ?
C1 Fe C2 C3 120.9(2) . . . . ?
C5 Fe C2 C3 81.85(18) . . . . ?
C11 Fe C2 C3 -128.82(18) . . . . ?
C14 Fe C2 C3 160.4(2) . . . . ?
C4 Fe C2 C3 37.95(17) . . . . ?
C12 Fe C2 C3 -89.1(2) . . . . ?
C13 Fe C2 C3 -65.0(4) . . . . ?
C10 Fe C2 C1 67.92(18) . . . . ?
C5 Fe C2 C1 -39.08(15) . . . . ?
C11 Fe C2 C1 110.24(16) . . . . ?
C14 Fe C2 C1 39.5(3) . . . . ?
C4 Fe C2 C1 -82.99(17) . . . . ?
C3 Fe C2 C1 -120.9(2) . . . . ?
C12 Fe C2 C1 149.96(16) . . . . ?
C13 Fe C2 C1 174.0(3) . . . . ?
C1 C2 C3 C4 -1.3(3) . . . . ?
Fe C2 C3 C4 -59.26(18) . . . . ?
C1 C2 C3 Fe 57.99(17) . . . . ?
C10 Fe C3 C2 20.8(4) . . . . ?
C1 Fe C3 C2 -37.17(17) . . . . ?
C5 Fe C3 C2 -81.27(18) . . . . ?
C11 Fe C3 C2 68.1(2) . . . . ?
C14 Fe C3 C2 -154.0(3) . . . . ?
C4 Fe C3 C2 -118.6(3) . . . . ?
C12 Fe C3 C2 113.0(2) . . . . ?
C13 Fe C3 C2 157.32(19) . . . . ?
C10 Fe C3 C4 139.4(3) . . . . ?
C1 Fe C3 C4 81.46(18) . . . . ?
C5 Fe C3 C4 37.36(17) . . . . ?
C11 Fe C3 C4 -173.28(17) . . . . ?
C2 Fe C3 C4 118.6(3) . . . . ?
C14 Fe C3 C4 -35.4(4) . . . . ?
C12 Fe C3 C4 -128.33(19) . . . . ?
C13 Fe C3 C4 -84.0(2) . . . . ?
C2 C3 C4 C5 0.3(3) . . . . ?
Fe C3 C4 C5 -58.55(18) . . . . ?
C2 C3 C4 Fe 58.89(18) . . . . ?
C10 Fe C4 C5 -26.7(3) . . . . ?
C1 Fe C4 C5 37.27(15) . . . . ?
C11 Fe C4 C5 141.6(4) . . . . ?
C2 Fe C4 C5 81.78(17) . . . . ?
C14 Fe C4 C5 -73.04(19) . . . . ?
C3 Fe C4 C5 119.8(2) . . . . ?
C12 Fe C4 C5 -163.73(18) . . . . ?
C13 Fe C4 C5 -119.13(17) . . . . ?
C10 Fe C4 C3 -146.5(2) . . . . ?
C1 Fe C4 C3 -82.56(18) . . . . ?
C5 Fe C4 C3 -119.8(2) . . . . ?
C11 Fe C4 C3 21.8(5) . . . . ?
C2 Fe C4 C3 -38.05(18) . . . . ?
C14 Fe C4 C3 167.12(17) . . . . ?
C12 Fe C4 C3 76.4(2) . . . . ?
C13 Fe C4 C3 121.03(19) . . . . ?
C3 C4 C5 C1 0.7(3) . . . . ?
Fe C4 C5 C1 -58.46(17) . . . . ?
C3 C4 C5 Fe 59.16(18) . . . . ?
C2 C1 C5 C4 -1.5(3) . . . . ?
C6 C1 C5 C4 175.8(2) . . . . ?
Fe C1 C5 C4 59.21(18) . . . . ?
C2 C1 C5 Fe -60.66(17) . . . . ?
C6 C1 C5 Fe 116.6(2) . . . . ?
C10 Fe C5 C4 167.07(16) . . . . ?
C1 Fe C5 C4 -120.5(2) . . . . ?
C11 Fe C5 C4 -161.5(2) . . . . ?
C2 Fe C5 C4 -81.16(18) . . . . ?
C14 Fe C5 C4 124.16(16) . . . . ?
C3 Fe C5 C4 -37.29(17) . . . . ?
C12 Fe C5 C4 63.8(5) . . . . ?
C13 Fe C5 C4 85.64(19) . . . . ?
C10 Fe C5 C1 -72.45(17) . . . . ?
C11 Fe C5 C1 -41.0(3) . . . . ?
C2 Fe C5 C1 39.32(15) . . . . ?
C14 Fe C5 C1 -115.37(15) . . . . ?
C4 Fe C5 C1 120.5(2) . . . . ?
C3 Fe C5 C1 83.19(17) . . . . ?
C12 Fe C5 C1 -175.7(4) . . . . ?
C13 Fe C5 C1 -153.89(15) . . . . ?
C5 C1 C6 C7 178.0(2) . . . . ?
C2 C1 C6 C7 -5.4(4) . . . . ?
Fe C1 C6 C7 -94.6(3) . . . . ?
C5 C1 C6 C8 -54.0(3) . . . . ?
C2 C1 C6 C8 122.6(3) . . . . ?
Fe C1 C6 C8 33.4(3) . . . . ?
C1 C6 C8 C9 -68.4(3) . . . . ?
C7 C6 C8 C9 60.6(3) . . . . ?
C6 C8 C9 N18 -171.8(2) . . . . ?
C6 C8 C9 C10 64.1(3) . . . . ?
N18 C9 C10 C14 -60.9(3) . . . . ?
C8 C9 C10 C14 64.6(3) . . . . ?
N18 C9 C10 C11 120.6(2) . . . . ?
C8 C9 C10 C11 -113.8(3) . . . . ?
N18 C9 C10 Fe -150.23(17) . . . . ?
C8 C9 C10 Fe -24.7(3) . . . . ?
C1 Fe C10 C14 -124.22(15) . . . . ?
C5 Fe C10 C14 -85.05(16) . . . . ?
C11 Fe C10 C14 118.2(2) . . . . ?
C2 Fe C10 C14 -162.32(15) . . . . ?
C4 Fe C10 C14 -66.3(3) . . . . ?
C3 Fe C10 C14 -177.4(3) . . . . ?
C12 Fe C10 C14 81.04(18) . . . . ?
C13 Fe C10 C14 37.67(16) . . . . ?
C1 Fe C10 C11 117.62(18) . . . . ?
C5 Fe C10 C11 156.79(17) . . . . ?
C2 Fe C10 C11 79.52(19) . . . . ?
C14 Fe C10 C11 -118.2(2) . . . . ?
C4 Fe C10 C11 175.5(2) . . . . ?
C3 Fe C10 C11 64.4(3) . . . . ?
C12 Fe C10 C11 -37.12(19) . . . . ?
C13 Fe C10 C11 -80.49(19) . . . . ?
C1 Fe C10 C9 -3.7(2) . . . . ?
C5 Fe C10 C9 35.5(2) . . . . ?
C11 Fe C10 C9 -121.3(3) . . . . ?
C2 Fe C10 C9 -41.8(2) . . . . ?
C14 Fe C10 C9 120.5(3) . . . . ?
C4 Fe C10 C9 54.2(3) . . . . ?
C3 Fe C10 C9 -56.9(4) . . . . ?
C12 Fe C10 C9 -158.4(2) . . . . ?
C13 Fe C10 C9 158.2(2) . . . . ?
C14 C10 C11 C12 -1.6(3) . . . . ?
C9 C10 C11 C12 177.0(2) . . . . ?
Fe C10 C11 C12 59.49(18) . . . . ?
C14 C10 C11 Fe -61.11(16) . . . . ?
C9 C10 C11 Fe 117.6(2) . . . . ?
C10 Fe C11 C12 -119.7(2) . . . . ?
C1 Fe C11 C12 166.54(17) . . . . ?
C5 Fe C11 C12 -165.4(2) . . . . ?
C2 Fe C11 C12 123.94(19) . . . . ?
C14 Fe C11 C12 -81.24(19) . . . . ?
C4 Fe C11 C12 68.2(5) . . . . ?
C3 Fe C11 C12 85.4(2) . . . . ?
C13 Fe C11 C12 -37.35(18) . . . . ?
C1 Fe C11 C10 -73.73(18) . . . . ?
C5 Fe C11 C10 -45.6(3) . . . . ?
C2 Fe C11 C10 -116.32(17) . . . . ?
C14 Fe C11 C10 38.50(15) . . . . ?
C4 Fe C11 C10 -172.1(4) . . . . ?
C3 Fe C11 C10 -154.84(16) . . . . ?
C12 Fe C11 C10 119.7(2) . . . . ?
C13 Fe C11 C10 82.39(17) . . . . ?
C10 C11 C12 C13 1.2(3) . . . . ?
Fe C11 C12 C13 59.06(19) . . . . ?
C10 C11 C12 Fe -57.89(17) . . . . ?
C10 Fe C12 C11 38.08(16) . . . . ?
C1 Fe C12 C11 -27.2(3) . . . . ?
C5 Fe C12 C11 146.7(4) . . . . ?
C2 Fe C12 C11 -72.5(2) . . . . ?
C14 Fe C12 C11 82.48(17) . . . . ?
C4 Fe C12 C11 -161.21(17) . . . . ?
C3 Fe C12 C11 -117.69(18) . . . . ?
C13 Fe C12 C11 119.6(2) . . . . ?
C10 Fe C12 C13 -81.52(17) . . . . ?
C1 Fe C12 C13 -146.8(2) . . . . ?
C5 Fe C12 C13 27.1(5) . . . . ?
C11 Fe C12 C13 -119.6(2) . . . . ?
C2 Fe C12 C13 167.93(16) . . . . ?
C14 Fe C12 C13 -37.12(16) . . . . ?
C4 Fe C12 C13 79.2(2) . . . . ?
C3 Fe C12 C13 122.71(18) . . . . ?
C11 C12 C13 C14 -0.3(3) . . . . ?
Fe C12 C13 C14 58.17(18) . . . . ?
C11 C12 C13 Fe -58.44(18) . . . . ?
C10 Fe C13 C12 82.36(18) . . . . ?
C1 Fe C13 C12 137.4(3) . . . . ?
C5 Fe C13 C12 -172.38(16) . . . . ?
C11 Fe C13 C12 37.49(17) . . . . ?
C2 Fe C13 C12 -32.1(4) . . . . ?
C14 Fe C13 C12 120.5(2) . . . . ?
C4 Fe C13 C12 -126.67(18) . . . . ?
C3 Fe C13 C12 -81.2(2) . . . . ?
C10 Fe C13 C14 -38.16(16) . . . . ?
C1 Fe C13 C14 16.9(4) . . . . ?
C5 Fe C13 C14 67.1(2) . . . . ?
C11 Fe C13 C14 -83.03(18) . . . . ?
C2 Fe C13 C14 -152.6(3) . . . . ?
C4 Fe C13 C14 112.80(18) . . . . ?
C3 Fe C13 C14 158.27(17) . . . . ?
C12 Fe C13 C14 -120.5(2) . . . . ?
C11 C10 C14 C13 1.4(3) . . . . ?
C9 C10 C14 C13 -177.2(2) . . . . ?
Fe C10 C14 C13 -59.35(17) . . . . ?
C11 C10 C14 C15 -174.6(2) . . . . ?
C9 C10 C14 C15 6.7(4) . . . . ?
Fe C10 C14 C15 124.6(2) . . . . ?
C11 C10 C14 Fe 60.79(16) . . . . ?
C9 C10 C14 Fe -117.9(2) . . . . ?
C12 C13 C14 C10 -0.7(3) . . . . ?
Fe C13 C14 C10 57.89(16) . . . . ?
C12 C13 C14 C15 175.2(2) . . . . ?
Fe C13 C14 C15 -126.2(2) . . . . ?
C12 C13 C14 Fe -58.62(18) . . . . ?
C1 Fe C14 C10 67.94(17) . . . . ?
C5 Fe C14 C10 110.08(16) . . . . ?
C11 Fe C14 C10 -38.78(16) . . . . ?
C2 Fe C14 C10 39.6(3) . . . . ?
C4 Fe C14 C10 150.20(16) . . . . ?
C3 Fe C14 C10 176.9(3) . . . . ?
C12 Fe C14 C10 -82.36(17) . . . . ?
C13 Fe C14 C10 -119.1(2) . . . . ?
C10 Fe C14 C13 119.1(2) . . . . ?
C1 Fe C14 C13 -172.92(17) . . . . ?
C5 Fe C14 C13 -130.78(18) . . . . ?
C11 Fe C14 C13 80.36(19) . . . . ?
C2 Fe C14 C13 158.7(3) . . . . ?
C4 Fe C14 C13 -90.7(2) . . . . ?
C3 Fe C14 C13 -63.9(4) . . . . ?
C12 Fe C14 C13 36.78(19) . . . . ?
C10 Fe C14 C15 -118.6(3) . . . . ?
C1 Fe C14 C15 -50.6(3) . . . . ?
C5 Fe C14 C15 -8.5(3) . . . . ?
C11 Fe C14 C15 -157.4(3) . . . . ?
C2 Fe C14 C15 -79.0(4) . . . . ?
C4 Fe C14 C15 31.6(3) . . . . ?
C3 Fe C14 C15 58.4(5) . . . . ?
C12 Fe C14 C15 159.1(3) . . . . ?
C13 Fe C14 C15 122.3(3) . . . . ?
C10 C14 C15 C16 52.4(3) . . . . ?
C13 C14 C15 C16 -122.9(3) . . . . ?
Fe C14 C15 C16 142.4(2) . . . . ?
C14 C15 C16 C17 -70.9(3) . . . . ?
C15 C16 C17 N18 65.2(3) . . . . ?
C16 C17 N18 C19 93.4(3) . . . . ?
C16 C17 N18 C9 -69.3(3) . . . . ?
C10 C9 N18 C19 -87.4(2) . . . . ?
C8 C9 N18 C19 145.0(2) . . . . ?
C10 C9 N18 C17 76.7(3) . . . . ?
C8 C9 N18 C17 -50.8(3) . . . . ?
C17 N18 C19 O19 -177.7(2) . . . . ?
C9 N18 C19 O19 -14.3(4) . . . . ?
C17 N18 C19 O20 3.6(3) . . . . ?
C9 N18 C19 O20 166.9(2) . . . . ?
O19 C19 O20 C21 -9.6(4) . . . . ?
N18 C19 O20 C21 169.2(2) . . . . ?
C19 O20 C21 C24 -179.6(3) . . . . ?
C19 O20 C21 C23 62.4(3) . . . . ?
C19 O20 C21 C22 -60.2(3) . . . . ?
